data_2310592
loop_
_publ_author_name
'Hanson, A.W.'

_publ_section_title
;
 The crystal structure of nolanite
;
_journal_name_full 'Acta Crystallographica (1,1948-23,1967)'
_journal_page_first 703
_journal_page_last 709
_journal_volume 11
_journal_year 1958
_chemical_formula_sum 'Fe2.5 O16 V7.11'
_chemical_name_systematic 'Fe2.5 V7.11 O16'
_space_group_IT_number 186
_symmetry_space_group_name_Hall 'P 6c -2c'
_symmetry_space_group_name_H-M 'P 63 m c'
_cell_angle_alpha 90
_cell_angle_beta 90
_cell_angle_gamma 120
_cell_formula_units_Z 1
_cell_length_a 5.854
_cell_length_b 5.854
_cell_length_c 9.295
_cell_volume 275.858
_citation_journal_id_ASTM ACCRA9
_cod_data_source_file Hanson_ACCRA9_1958_272.cif
_cod_data_source_block Fe2.5O16V7.11
_cod_original_cell_volume 275.8579
_cod_database_code 2310592

loop_
_symmetry_equiv_pos_as_xyz
x,y,z
x-y,x,z+1/2
-y,x-y,z
-x,-y,z+1/2
-x+y,-x,z
y,-x+y,z+1/2
y,x,z+1/2
-x+y,y,z
-x,-x+y,z+1/2
-y,-x,z
x-y,-y,z+1/2
x,x-y,z

loop_
_atom_site_label
_atom_site_type_symbol
_atom_site_fract_x
_atom_site_fract_y
_atom_site_fract_z
_atom_site_occupancy
_atom_site_U_iso_or_equiv
O1 O-2 0 0 0.002 1 0.0
V1 V+4 0.1667 -0.1667 0.637 0.935 0.0
V2 V+3 0.3333 0.6667 0.3552 0.22 0.0
Fe1 Fe+2 0.3333 0.6667 0.3552 0.78 0.0
V3 V+3 0.3333 0.6667 0.9546 0.53 0.0
Fe2 Fe+2 0.3333 0.6667 0.9546 0.47 0.0
O4 O-2 -0.485 0.485 0 1 0.0
O3 O-2 0.167 -0.167 0.248 1 0.0
O2 O-2 0.3333 0.6667 0.75 1 0.0
